data_2013168
loop_
_publ_author_name
'Van Brussel, Erin M.'
'Gossman, William L.'
'Wilson, Scott R.'
'Oldfield, Eric'

_publ_section_title
;
 Hydronium (cycloheptylammonio)methylene-1,1-bisphosphonate (hydronium
 incadronate)
;
_journal_issue 2
_journal_name_full 'Acta Crystallographica Section C'
_journal_page_first o93
_journal_page_last o94
_journal_paper_doi 10.1107/S0108270102020450
_journal_volume 59
_journal_year 2003
_chemical_formula_iupac 'H3 O 1+, C8 H18 N O6 P2 1-'
_chemical_formula_moiety 'H3 O 1+, C8 H18 N O6 P2 1-'
_chemical_formula_sum 'C8 H21 N O7 P2'
_chemical_formula_weight 305.20
_chemical_name_systematic
;
?
;
_space_group_IT_number 14
_symmetry_cell_setting monoclinic
_symmetry_space_group_name_Hall '-P 2ybc'
_symmetry_space_group_name_H-M 'P 1 21/c 1'
_atom_sites_solution_hydrogens geom
_atom_sites_solution_primary direct
_atom_sites_solution_secondary difmap
_audit_creation_method SHELXL97
_cell_angle_alpha 90
_cell_angle_beta 104.196(5)
_cell_angle_gamma 90
_cell_formula_units_Z 4
_cell_length_a 14.144(5)
_cell_length_b 10.907(3)
_cell_length_c 9.052(3)
_cell_measurement_reflns_used 920
_cell_measurement_temperature 193(2)
_cell_measurement_theta_max 27.3
_cell_measurement_theta_min 3.0
_cell_volume 1353.8(8)
_computing_cell_refinement 'SAINT (Bruker, 2001)'
_computing_data_collection 'SMART (Bruker, 2001)'
_computing_data_reduction SAINT
_computing_molecular_graphics SHELXTL
_computing_publication_material 'CIFTAB in SHELXTL'
_computing_structure_refinement SHELXTL
_computing_structure_solution 'SHELXTL (Bruker, 2001)'
_diffrn_ambient_temperature 193(2)
_diffrn_measured_fraction_theta_full 1.00
_diffrn_measured_fraction_theta_max 1.00
_diffrn_measurement_device 'Siemens Platform/CCD'
_diffrn_measurement_method 'profile data from \w'
_diffrn_radiation_monochromator graphite
_diffrn_radiation_source 'normal-focus sealed tube'
_diffrn_radiation_type MoK\a
_diffrn_radiation_wavelength 0.71073
_diffrn_reflns_av_R_equivalents 0.1086
_diffrn_reflns_av_sigmaI/netI 0.0651
_diffrn_reflns_limit_h_max 17
_diffrn_reflns_limit_h_min 0
_diffrn_reflns_limit_k_max 0
_diffrn_reflns_limit_k_min -13
_diffrn_reflns_limit_l_max 10
_diffrn_reflns_limit_l_min -10
_diffrn_reflns_number 7489
_diffrn_reflns_theta_full 25.32
_diffrn_reflns_theta_max 25.32
_diffrn_reflns_theta_min 2.39
_diffrn_standards_decay_% 1
_diffrn_standards_interval_time 320
_diffrn_standards_number 159
_exptl_absorpt_coefficient_mu 0.346
_exptl_absorpt_correction_T_max 0.9739
_exptl_absorpt_correction_T_min 0.9122
_exptl_absorpt_correction_type integration
_exptl_absorpt_process_details '(XPREP; Bruker, 2001)'
_exptl_crystal_colour colourless
_exptl_crystal_density_diffrn 1.497
_exptl_crystal_density_meas ?
_exptl_crystal_description tabular
_exptl_crystal_F_000 648
_exptl_crystal_size_max 0.30
_exptl_crystal_size_mid 0.24
_exptl_crystal_size_min 0.08
_refine_diff_density_max 0.468
_refine_diff_density_min -0.476
_refine_ls_extinction_method none
_refine_ls_goodness_of_fit_ref 1.052
_refine_ls_hydrogen_treatment constr
_refine_ls_matrix_type full
_refine_ls_number_parameters 186
_refine_ls_number_reflns 2463
_refine_ls_number_restraints 10
_refine_ls_restrained_S_all 1.051
_refine_ls_R_factor_all 0.0935
_refine_ls_R_factor_gt 0.0578
_refine_ls_shift/su_max <0.001
_refine_ls_shift/su_mean 0.000
_refine_ls_structure_factor_coef Fsqd
_refine_ls_weighting_details 'calc w = 1/[\s^2^(Fo^2^)+(0.0958P)^2^+0.401P] where P = (Fo^2^+2Fc^2^)/3'
_refine_ls_weighting_scheme calc
_refine_ls_wR_factor_gt 0.1463
_refine_ls_wR_factor_ref 0.1622
_reflns_number_gt 1685
_reflns_number_total 2463
_reflns_threshold_expression I>2\s(I)
_cod_data_source_file gg1146.cif
_cod_data_source_block I
_cod_depositor_comments
;
The following automatic conversions were performed:
'_symmetry_cell_setting' value 'Monoclinic' changed to 'monoclinic'
according to '/home/saulius/struct/CIF-dictionaries/cif_core.dic'
dictionary named 'cif_core.dic' version 2.4.1 from 2010-06-29.

Automatic conversion script
Id: cif_fix_enum 1527 2010-12-29 10:47:43Z saulius 

The following automatic conversions were performed:

'_symmetry_cell_setting' value 'Monoclinic' changed to 'monoclinic'
according to /home/saulius/struct/CIF-dictionaries/cif_core.dic
dictionary named 'cif_core.dic' version 2.4.1 from 2010-06-29.

Automatic conversion script
Id: cif_fix_values 1715 2011-07-08 13:25:40Z adriana 

The following automatic conversions were performed:

'_exptl_crystal_density_meas' value 'not measured' was changed to '?'
- the value is perceived as not measured.

Automatic conversion script
Id: cif_fix_values 3008 2015-01-20 13:52:24Z robertas 
;
_cod_original_sg_symbol_H-M 'P 21/c'
_cod_database_code 2013168
_cod_database_fobs_code 2013168

loop_
_symmetry_equiv_pos_as_xyz
'x, y, z'
'-x, y+1/2, -z+1/2'
'-x, -y, -z'
'x, -y-1/2, z-1/2'

loop_
_atom_site_label
_atom_site_fract_x
_atom_site_fract_y
_atom_site_fract_z
_atom_site_U_iso_or_equiv
_atom_site_adp_type
_atom_site_calc_flag
_atom_site_refinement_flags
_atom_site_occupancy
_atom_site_disorder_assembly
_atom_site_disorder_group
_atom_site_type_symbol
C1 0.1263(3) 0.6456(4) 0.0783(4) 0.0233(9) Uani d . 1 . . C
H1 0.1273 0.6090 -0.0226 0.028 Uiso calc R 1 . . H
C2 0.2676(3) 0.5026(4) 0.2218(5) 0.0269(9) Uani d . 1 . . C
H2 0.3128 0.5737 0.2523 0.032 Uiso calc R 1 . . H
C3 0.2836(3) 0.4116(4) 0.3559(5) 0.0334(11) Uani d . 1 . . C
H3A 0.2564 0.4475 0.4371 0.040 Uiso calc R 1 . . H
H3B 0.2470 0.3355 0.3206 0.040 Uiso calc R 1 . . H
C4 0.3898(3) 0.3791(5) 0.4231(5) 0.0407(12) Uani d . 1 . . C
H4A 0.3928 0.3212 0.5084 0.049 Uiso calc R 1 . . H
H4B 0.4245 0.4546 0.4667 0.049 Uiso calc R 1 . . H
C5 0.4448(4) 0.3224(5) 0.3146(6) 0.0561(16) Uani d . 1 . . C
H5A 0.5054 0.2841 0.3755 0.067 Uiso calc R 1 . . H
H5B 0.4042 0.2566 0.2555 0.067 Uiso calc R 1 . . H
C6 0.4714(4) 0.4130(7) 0.2043(6) 0.071(2) Uani d . 1 . . C
H6A 0.4982 0.4872 0.2629 0.085 Uiso calc R 1 . . H
H6B 0.5248 0.3765 0.1657 0.085 Uiso calc R 1 . . H
C7 0.3928(3) 0.4540(5) 0.0680(5) 0.0417(12) Uani d . 1 . . C
H7A 0.3998 0.4052 -0.0209 0.050 Uiso calc R 1 . . H
H7B 0.4060 0.5406 0.0468 0.050 Uiso calc R 1 . . H
C8 0.2860(3) 0.4454(4) 0.0766(5) 0.0318(10) Uani d . 1 . . C
H8A 0.2444 0.4872 -0.0131 0.038 Uiso calc R 1 . . H
H8B 0.2665 0.3580 0.0719 0.038 Uiso calc R 1 . . H
N1 0.1633(2) 0.5476(3) 0.1970(4) 0.0240(8) Uani d D 1 . . N
H1A 0.153(3) 0.570(4) 0.285(3) 0.029 Uiso d D 1 . . H
H1B 0.122(3) 0.481(3) 0.168(5) 0.029 Uiso d D 1 . . H
O1 -0.05693(19) 0.6934(3) -0.0896(3) 0.0347(8) Uani d . 1 . . O
O2 -0.0358(2) 0.5668(3) 0.1522(3) 0.0306(7) Uani d . 1 . . O
O3 -0.0082(2) 0.7976(3) 0.1587(3) 0.0357(8) Uani d D 1 . . O
H3C -0.008(4) 0.796(4) 0.250(3) 0.043 Uiso d D 1 . . H
O4 0.1420(2) 0.8775(3) -0.0062(3) 0.0282(7) Uani d . 1 . . O
O5 0.2342(2) 0.8175(3) 0.2638(3) 0.0337(7) Uani d . 1 . . O
O6 0.2945(2) 0.7462(3) 0.0426(3) 0.0283(7) Uani d D 1 . . O
H6 0.280(3) 0.719(4) -0.043(3) 0.034 Uiso d D 1 . . H
P1 -0.00294(7) 0.67396(10) 0.07450(12) 0.0257(3) Uani d . 1 . . P
P2 0.20327(8) 0.78327(10) 0.10099(11) 0.0250(3) Uani d . 1 . . P
O7 0.1207(3) 0.0673(3) 0.1356(4) 0.0488(10) Uani d D 1 . . O
H7C 0.102(4) 0.003(3) 0.083(5) 0.059 Uiso d D 1 . . H
H7D 0.098(4) 0.130(3) 0.086(5) 0.059 Uiso d D 1 . . H
H7E 0.090(3) 0.067(4) 0.209(4) 0.059 Uiso d D 1 . . H

loop_
_atom_site_aniso_label
_atom_site_aniso_U_11
_atom_site_aniso_U_22
_atom_site_aniso_U_33
_atom_site_aniso_U_12
_atom_site_aniso_U_13
_atom_site_aniso_U_23
C1 0.022(2) 0.027(2) 0.023(2) 0.0041(17) 0.0094(16) 0.0030(17)
C2 0.020(2) 0.035(3) 0.026(2) -0.0007(18) 0.0065(16) -0.0026(19)
C3 0.038(3) 0.034(3) 0.034(2) 0.006(2) 0.019(2) 0.003(2)
C4 0.041(3) 0.049(3) 0.028(2) 0.004(2) 0.002(2) 0.006(2)
C5 0.037(3) 0.089(5) 0.044(3) 0.027(3) 0.015(2) 0.019(3)
C6 0.036(3) 0.125(6) 0.054(4) -0.002(3) 0.017(3) 0.028(4)
C7 0.041(3) 0.049(3) 0.042(3) 0.006(2) 0.023(2) 0.006(2)
C8 0.031(2) 0.036(3) 0.031(2) 0.004(2) 0.0119(19) -0.0007(19)
N1 0.0254(18) 0.028(2) 0.0186(18) 0.0004(15) 0.0066(15) -0.0001(15)
O1 0.0236(15) 0.059(2) 0.0223(15) 0.0029(14) 0.0076(12) 0.0067(14)
O2 0.0309(16) 0.0346(18) 0.0297(16) -0.0047(13) 0.0141(13) 0.0026(13)
O3 0.050(2) 0.0318(19) 0.0343(18) 0.0054(14) 0.0269(16) 0.0018(14)
O4 0.0333(16) 0.0326(18) 0.0224(14) 0.0012(13) 0.0143(12) 0.0004(12)
O5 0.0459(18) 0.0383(19) 0.0186(15) -0.0062(14) 0.0108(13) -0.0011(13)
O6 0.0228(15) 0.0422(19) 0.0207(14) -0.0039(13) 0.0068(12) -0.0007(14)
P1 0.0236(6) 0.0340(7) 0.0220(6) 0.0019(5) 0.0101(4) 0.0041(5)
P2 0.0272(6) 0.0311(7) 0.0179(5) -0.0038(5) 0.0079(4) -0.0005(4)
O7 0.067(3) 0.036(2) 0.058(2) 0.0171(18) 0.043(2) 0.0148(17)

loop_
_atom_type_symbol
_atom_type_description
_atom_type_scat_dispersion_real
_atom_type_scat_dispersion_imag
_atom_type_scat_source
C C 0.0033 0.0016 'International Tables Vol C Tables 4.2.6.8 and 6.1.1.4'
H H 0.0000 0.0000 'International Tables Vol C Tables 4.2.6.8 and 6.1.1.4'
N N 0.0061 0.0033 'International Tables Vol C Tables 4.2.6.8 and 6.1.1.4'
O O 0.0106 0.0060 'International Tables Vol C Tables 4.2.6.8 and 6.1.1.4'
P P 0.1023 0.0942 'International Tables Vol C Tables 4.2.6.8 and 6.1.1.4'

loop_
_geom_angle_atom_site_label_1
_geom_angle_atom_site_label_2
_geom_angle_atom_site_label_3
_geom_angle
_geom_angle_publ_flag
N1 C1 P2 113.9(3) ?
N1 C1 P1 107.5(2) ?
P2 C1 P1 115.0(2) y
N1 C1 H1 106.7 ?
P2 C1 H1 106.7 ?
P1 C1 H1 106.7 ?
N1 C2 C8 111.6(3) ?
N1 C2 C3 105.9(3) ?
C8 C2 C3 113.0(4) ?
N1 C2 H2 108.7 ?
C8 C2 H2 108.7 ?
C3 C2 H2 108.7 ?
C4 C3 C2 114.0(4) ?
C4 C3 H3A 108.8 ?
C2 C3 H3A 108.8 ?
C4 C3 H3B 108.8 ?
C2 C3 H3B 108.8 ?
H3A C3 H3B 107.7 ?
C3 C4 C5 116.6(4) ?
C3 C4 H4A 108.1 ?
C5 C4 H4A 108.1 ?
C3 C4 H4B 108.1 ?
C5 C4 H4B 108.1 ?
H4A C4 H4B 107.3 ?
C6 C5 C4 114.1(5) ?
C6 C5 H5A 108.7 ?
C4 C5 H5A 108.7 ?
C6 C5 H5B 108.7 ?
C4 C5 H5B 108.7 ?
H5A C5 H5B 107.6 ?
C7 C6 C5 118.6(4) ?
C7 C6 H6A 107.7 ?
C5 C6 H6A 107.7 ?
C7 C6 H6B 107.7 ?
C5 C6 H6B 107.7 ?
H6A C6 H6B 107.1 ?
C6 C7 C8 118.5(4) ?
C6 C7 H7A 107.7 ?
C8 C7 H7A 107.7 ?
C6 C7 H7B 107.7 ?
C8 C7 H7B 107.7 ?
H7A C7 H7B 107.1 ?
C2 C8 C7 113.2(4) ?
C2 C8 H8A 108.9 ?
C7 C8 H8A 108.9 ?
C2 C8 H8B 108.9 ?
C7 C8 H8B 108.9 ?
H8A C8 H8B 107.7 ?
C1 N1 C2 119.2(3) y
C1 N1 H1A 110(3) ?
C2 N1 H1A 109(3) ?
C1 N1 H1B 105(3) ?
C2 N1 H1B 108(3) ?
H1A N1 H1B 104(4) ?
P1 O3 H3C 119(3) ?
P2 O6 H6 112(3) ?
O2 P1 O1 115.58(17) ?
O2 P1 O3 112.85(16) ?
O1 P1 O3 106.62(18) ?
O2 P1 C1 106.30(17) ?
O1 P1 C1 107.55(16) ?
O3 P1 C1 107.57(18) ?
O5 P2 O4 116.52(17) ?
O5 P2 O6 109.58(16) ?
O4 P2 O6 110.22(15) ?
O5 P2 C1 109.89(17) ?
O4 P2 C1 104.50(17) ?
O6 P2 C1 105.49(18) ?
H7C O7 H7D 110(4) ?
H7C O7 H7E 106(4) ?
H7D O7 H7E 102(4) ?

loop_
_geom_bond_atom_site_label_1
_geom_bond_atom_site_label_2
_geom_bond_site_symmetry_2
_geom_bond_distance
_geom_bond_publ_flag
C1 N1 . 1.515(5) ?
C1 P2 . 1.837(4) ?
C1 P1 . 1.845(4) ?
C1 H1 . 1.0000 ?
C2 N1 . 1.519(5) ?
C2 C8 . 1.533(5) ?
C2 C3 . 1.541(6) ?
C2 H2 . 1.0000 ?
C3 C4 . 1.517(6) ?
C3 H3A . 0.9900 ?
C3 H3B . 0.9900 ?
C4 C5 . 1.526(7) ?
C4 H4A . 0.9900 ?
C4 H4B . 0.9900 ?
C5 C6 . 1.516(7) ?
C5 H5A . 0.9900 ?
C5 H5B . 0.9900 ?
C6 C7 . 1.512(7) ?
C6 H6A . 0.9900 ?
C6 H6B . 0.9900 ?
C7 C8 . 1.534(6) ?
C7 H7A . 0.9900 ?
C7 H7B . 0.9900 ?
C8 H8A . 0.9900 ?
C8 H8B . 0.9900 ?
N1 H1A . 0.88(3) ?
N1 H1B . 0.93(3) ?
O1 P1 . 1.509(3) y
O2 P1 . 1.496(3) y
O3 P1 . 1.560(3) y
O3 H3C . 0.83(3) ?
O4 P2 . 1.528(3) y
O5 P2 . 1.479(3) y
O6 P2 . 1.562(3) y
O6 H6 . 0.81(3) ?
O7 H7C . 0.85(3) ?
O7 H7D . 0.84(3) ?
O7 H7E . 0.87(3) ?

loop_
_geom_hbond_atom_site_label_D
_geom_hbond_atom_site_label_H
_geom_hbond_atom_site_label_A
_geom_hbond_site_symmetry_A
_geom_hbond_distance_DH
_geom_hbond_distance_HA
_geom_hbond_distance_DA
_geom_hbond_angle_DHA
N1 H1A O4 4_576 0.88(3) 2.02(3) 2.893(4) 176(4)
N1 H1B O1 3_565 0.93(3) 2.16(3) 3.066(5) 166(4)
O3 H3C O1 4_576 0.83(3) 1.75(3) 2.539(4) 157(5)
O6 H6 O5 4_575 0.81(3) 1.75(3) 2.554(4) 170(5)
O7 H7C O4 1_545 0.85(3) 1.75(4) 2.493(4) 144(5)
O7 H7E O2 2_545 0.87(3) 1.63(3) 2.503(4) 179(5)
O7 H7D O1 3_565 0.84(3) 2.01(3) 2.760(5) 148(5)
O7 H7D O3 3_565 0.84(3) 2.40(4) 3.117(5) 144(4)

loop_
_geom_torsion_atom_site_label_1
_geom_torsion_atom_site_label_2
_geom_torsion_atom_site_label_3
_geom_torsion_atom_site_label_4
_geom_torsion
_geom_torsion_publ_flag
N1 C2 C3 C4 -166.2(4) ?
C8 C2 C3 C4 71.4(5) y
C2 C3 C4 C5 -58.4(6) y
C3 C4 C5 C6 74.5(6) y
C4 C5 C6 C7 -77.1(7) y
C5 C6 C7 C8 23.5(8) y
N1 C2 C8 C7 152.8(4) ?
C3 C2 C8 C7 -87.9(4) y
C6 C7 C8 C2 49.8(6) y
P2 C1 N1 C2 -53.3(4) ?
P1 C1 N1 C2 178.2(3) y
C8 C2 N1 C1 -60.6(5) ?
C3 C2 N1 C1 176.1(3) ?
N1 C1 P1 O2 -17.0(3) ?
P2 C1 P1 O2 -144.9(2) ?
N1 C1 P1 O1 -141.3(3) ?
P2 C1 P1 O1 90.7(2) ?
N1 C1 P1 O3 104.1(3) ?
P2 C1 P1 O3 -23.8(3) ?
N1 C1 P2 O5 -42.6(3) ?
P1 C1 P2 O5 82.1(2) ?
N1 C1 P2 O4 -168.3(2) ?
P1 C1 P2 O4 -43.7(2) ?
N1 C1 P2 O6 75.5(3) ?
P1 C1 P2 O6 -159.91(19) ?
